data_1552137
loop_
_publ_author_name
'Hofer, Manuel'
'de Haro, Teresa'
'G\'omez-Bengoa, Enrique'
'Genoux, Alexandre'
'Nevado, Cristina'

_publ_section_title
;
 Oxidant speciation and anionic ligand effects in the gold-catalyzed
 oxidative coupling of arenes and alkynes
;
_journal_name_full 'Chemical Science'
_journal_paper_doi 10.1039/C9SC02372K
_journal_year 2019
_chemical_formula_moiety 'C22 H18 Au Cl2 O2 P, 0.5(C H2 Cl2)'
_chemical_formula_sum 'C22.5 H19 Au Cl3 O2 P'
_chemical_formula_weight 655.69
_space_group_IT_number 14
_space_group_name_Hall '-P 2yn'
_space_group_name_H-M_alt 'P 1 21/n 1'
_symmetry_cell_setting monoclinic
_symmetry_Int_Tables_number 14
_symmetry_space_group_name_Hall '-P 2yn'
_symmetry_space_group_name_H-M 'P 1 21/n 1'
_atom_sites_solution_hydrogens geom
_audit_creation_date 9-Aug-2016
_audit_creation_method SHELXL-2014/7
_audit_update_record
;
2019-07-26 deposited with the CCDC.    2019-07-31 downloaded from the CCDC.
;
_cell_angle_alpha 90.00
_cell_angle_beta 108.3351(15)
_cell_angle_gamma 90.00
_cell_formula_units_Z 4
_cell_length_a 12.59949(18)
_cell_length_b 10.66900(13)
_cell_length_c 17.9124(3)
_cell_measurement_reflns_used 14109
_cell_measurement_temperature 160(1)
_cell_measurement_theta_max 30.3908
_cell_measurement_theta_min 2.2491
_cell_volume 2285.62(6)
_computing_cell_refinement 'CrysAlisPro, Version 1.171.35.4 (Agilent Technologies, 2010)'
_computing_data_collection 'CrysAlisPro, Version 1.171.35.4 (Agilent Technologies, 2010)'
_computing_data_reduction 'CrysAlisPro, Version 1.171.35.4 (Agilent Technologies, 2010)'
_computing_molecular_graphics 'ORTEPII (Johnson, 1976)'
_computing_publication_material 'SHELXL-2014 and PLATON (Spek, 2015)'
_computing_structure_refinement 'SHELXL-2014 (Sheldrick, 2015)'
_computing_structure_solution 'SHELXS97 (Sheldrick, 2008)'
_diffrn_ambient_temperature 160(1)
_diffrn_detector 'Atlas CCD camera on \k goniostat'
_diffrn_detector_area_resol_mean 10.3801
_diffrn_measured_fraction_theta_full 0.999
_diffrn_measured_fraction_theta_max 0.900
_diffrn_measurement_device_type 'Oxford Diffraction SuperNova, dual radiation diffractometer'
_diffrn_measurement_method '\w scans'
_diffrn_radiation_monochromator mirror
_diffrn_radiation_source 'SuperNova (Mo) X-ray Source'
_diffrn_radiation_type 'Mo K\a'
_diffrn_radiation_wavelength 0.71073
_diffrn_reflns_av_R_equivalents 0.0327
_diffrn_reflns_av_sigmaI/netI 0.0294
_diffrn_reflns_limit_h_max 16
_diffrn_reflns_limit_h_min -17
_diffrn_reflns_limit_k_max 14
_diffrn_reflns_limit_k_min -14
_diffrn_reflns_limit_l_max 24
_diffrn_reflns_limit_l_min -24
_diffrn_reflns_number 23037
_diffrn_reflns_theta_full 27.50
_diffrn_reflns_theta_max 30.46
_diffrn_reflns_theta_min 2.25
_diffrn_standards_decay_% 0
_diffrn_standards_number 0
_exptl_absorpt_coefficient_mu 6.896
_exptl_absorpt_correction_T_max 1.00000
_exptl_absorpt_correction_T_min 0.55221
_exptl_absorpt_correction_type multi-scan
_exptl_absorpt_process_details
;
Empirical absorption correction using spherical harmonics,
 implemented in SCALE3 ABSPACK scaling algorithm.
CrysAlisPro, Version 1.171.35.4 (Agilent Technologies, 2010)
;
_exptl_crystal_colour colorless
_exptl_crystal_density_diffrn 1.905
_exptl_crystal_density_method 'not measured'
_exptl_crystal_description prism
_exptl_crystal_F_000 1260
_exptl_crystal_size_max 0.33
_exptl_crystal_size_mid 0.22
_exptl_crystal_size_min 0.18
_refine_diff_density_max 1.240
_refine_diff_density_min -1.192
_refine_diff_density_rms 0.120
_refine_ls_extinction_coef 0.00076(6)
_refine_ls_extinction_expression Fc^*^=kFc[1+0.001xFc^2^\l^3^/sin(2\q)]^-1/4^
_refine_ls_extinction_method 'SHELXL-2014/7 (Sheldrick 2014'
_refine_ls_goodness_of_fit_ref 1.052
_refine_ls_hydrogen_treatment constr
_refine_ls_matrix_type full
_refine_ls_number_parameters 282
_refine_ls_number_reflns 6250
_refine_ls_number_restraints 0
_refine_ls_restrained_S_all 1.052
_refine_ls_R_factor_all 0.0281
_refine_ls_R_factor_gt 0.0239
_refine_ls_shift/su_max 0.002
_refine_ls_shift/su_mean 0.000
_refine_ls_structure_factor_coef Fsqd
_refine_ls_weighting_details 'w=1/[\s^2^(Fo^2^)+(0.0197P)^2^+2.9702P] where P=(Fo^2^+2Fc^2^)/3'
_refine_ls_weighting_scheme calc
_refine_ls_wR_factor_gt 0.0518
_refine_ls_wR_factor_ref 0.0536
_reflns_number_gt 5692
_reflns_number_total 6250
_reflns_threshold_expression 'I > 2\s(I)'
_cod_data_source_file c9sc02372k2.cif
_cod_data_source_block NV1102
_cod_original_cell_volume 2285.61(5)
_cod_original_formula_sum 'C22.50 H19 Au Cl3 O2 P'
_cod_database_code 1552137

loop_
_symmetry_equiv_pos_as_xyz
'x, y, z'
'-x+1/2, y+1/2, -z+1/2'
'-x, -y, -z'
'x-1/2, -y-1/2, z-1/2'

loop_
_atom_site_label
_atom_site_type_symbol
_atom_site_fract_x
_atom_site_fract_y
_atom_site_fract_z
_atom_site_U_iso_or_equiv
_atom_site_adp_type
_atom_site_occupancy
_atom_site_site_symmetry_order
_atom_site_calc_flag
_atom_site_refinement_flags_posn
_atom_site_refinement_flags_adp
_atom_site_refinement_flags_occupancy
Au1 Au 0.91933(2) 0.93185(2) 0.18253(2) 0.01542(4) Uani 1 1 d . . .
Cl1 Cl 1.05208(6) 1.07962(7) 0.18004(5) 0.02639(16) Uani 1 1 d . . .
Cl2 Cl 0.77698(6) 1.08128(7) 0.15035(5) 0.02647(16) Uani 1 1 d . . .
P1 P 1.06196(6) 0.78481(7) 0.21771(4) 0.01557(14) Uani 1 1 d . . .
O3 O 0.5592(2) 0.6279(3) 0.1482(2) 0.0498(8) Uani 1 1 d . . .
O4 O 0.6933(2) 0.5232(2) 0.11833(16) 0.0403(6) Uani 1 1 d . . .
C1 C 0.8023(2) 0.8012(2) 0.17476(16) 0.0156(5) Uani 1 1 d . . .
C2 C 0.7337(3) 0.7250(3) 0.15995(19) 0.0269(7) Uani 1 1 d . . .
C3 C 0.6511(3) 0.6241(3) 0.1426(2) 0.0295(7) Uani 1 1 d . . .
C5 C 0.6221(4) 0.4092(4) 0.1006(3) 0.0449(10) Uani 1 1 d . . .
H51 H 0.5574 0.4242 0.0540 0.067 Uiso 1 1 calc R U .
H52 H 0.5963 0.3896 0.1455 0.067 Uiso 1 1 calc R U .
H53 H 0.6656 0.3386 0.0907 0.067 Uiso 1 1 calc R U .
C6 C 1.0150(2) 0.6244(3) 0.20989(16) 0.0184(5) Uani 1 1 d . . .
C7 C 1.0348(3) 0.5435(3) 0.15509(19) 0.0263(7) Uani 1 1 d . . .
H7 H 1.0726 0.5723 0.1200 0.032 Uiso 1 1 calc R U .
C8 C 0.9990(3) 0.4197(3) 0.1520(2) 0.0369(8) Uani 1 1 d . . .
H8 H 1.0125 0.3637 0.1148 0.044 Uiso 1 1 calc R U .
C9 C 0.9439(3) 0.3780(3) 0.2027(2) 0.0360(8) Uani 1 1 d . . .
H9 H 0.9185 0.2938 0.1996 0.043 Uiso 1 1 calc R U .
C10 C 0.9254(3) 0.4585(3) 0.2582(2) 0.0316(8) Uani 1 1 d . . .
H10 H 0.8888 0.4288 0.2937 0.038 Uiso 1 1 calc R U .
C11 C 0.9601(3) 0.5811(3) 0.26188(19) 0.0238(6) Uani 1 1 d . . .
H11 H 0.9470 0.6364 0.2996 0.029 Uiso 1 1 calc R U .
C12 C 1.1485(2) 0.8065(3) 0.31895(16) 0.0183(5) Uani 1 1 d . . .
C13 C 1.2076(3) 0.7032(3) 0.35875(19) 0.0283(7) Uani 1 1 d . . .
H13 H 1.2011 0.6243 0.3332 0.034 Uiso 1 1 calc R U .
C14 C 1.2758(3) 0.7165(4) 0.4357(2) 0.0374(8) Uani 1 1 d . . .
H14 H 1.3162 0.6464 0.4632 0.045 Uiso 1 1 calc R U .
C15 C 1.2853(3) 0.8316(4) 0.47283(19) 0.0350(8) Uani 1 1 d . . .
H15 H 1.3317 0.8400 0.5259 0.042 Uiso 1 1 calc R U .
C16 C 1.2283(3) 0.9336(3) 0.4336(2) 0.0353(8) Uani 1 1 d . . .
H16 H 1.2362 1.0126 0.4593 0.042 Uiso 1 1 calc R U .
C17 C 1.1590(3) 0.9222(3) 0.35625(19) 0.0276(7) Uani 1 1 d . . .
H17 H 1.1191 0.9928 0.3292 0.033 Uiso 1 1 calc R U .
C18 C 1.1441(2) 0.8016(3) 0.15225(16) 0.0182(5) Uani 1 1 d . . .
C19 C 1.2591(2) 0.7877(3) 0.17963(18) 0.0244(6) Uani 1 1 d . . .
H19 H 1.2966 0.7761 0.2342 0.029 Uiso 1 1 calc R U .
C20 C 1.3193(3) 0.7909(4) 0.1265(2) 0.0368(8) Uani 1 1 d . . .
H20 H 1.3982 0.7807 0.1447 0.044 Uiso 1 1 calc R U .
C21 C 1.2646(3) 0.8090(4) 0.0477(2) 0.0379(9) Uani 1 1 d . . .
H21 H 1.3063 0.8115 0.0119 0.046 Uiso 1 1 calc R U .
C22 C 1.1498(3) 0.8237(4) 0.02002(19) 0.0335(8) Uani 1 1 d . . .
H22 H 1.1128 0.8357 -0.0346 0.040 Uiso 1 1 calc R U .
C23 C 1.0892(3) 0.8206(3) 0.07229(17) 0.0255(7) Uani 1 1 d . . .
H23 H 1.0104 0.8315 0.0538 0.031 Uiso 1 1 calc R U .
Cl3 Cl 0.5197(2) 0.8287(3) -0.01491(17) 0.0622(7) Uani 0.5 1 d . . P
Cl4 Cl 0.4726(3) 1.0917(4) 0.0108(2) 0.0771(10) Uani 0.5 1 d . . P
C24 C 0.5485(14) 0.9789(14) -0.0203(7) 0.103(6) Uani 0.5 1 d . . P
H241 H 0.5410 0.9973 -0.0758 0.124 Uiso 0.5 1 calc R U P
H242 H 0.6282 0.9910 0.0104 0.124 Uiso 0.5 1 calc R U P

loop_
_atom_site_aniso_label
_atom_site_aniso_U_11
_atom_site_aniso_U_22
_atom_site_aniso_U_33
_atom_site_aniso_U_23
_atom_site_aniso_U_13
_atom_site_aniso_U_12
Au1 0.01431(6) 0.01477(6) 0.01810(6) 0.00061(4) 0.00639(4) -0.00014(4)
Cl1 0.0206(4) 0.0182(3) 0.0409(4) 0.0026(3) 0.0105(3) -0.0035(3)
Cl2 0.0215(4) 0.0216(4) 0.0384(4) 0.0061(3) 0.0126(3) 0.0056(3)
P1 0.0141(3) 0.0167(3) 0.0166(3) -0.0002(3) 0.0057(3) -0.0004(3)
O3 0.0296(14) 0.0350(15) 0.097(2) -0.0108(15) 0.0374(15) -0.0059(12)
O4 0.0405(15) 0.0271(13) 0.0577(17) -0.0115(12) 0.0215(13) -0.0057(12)
C1 0.0112(12) 0.0095(12) 0.0236(14) -0.0012(10) 0.0018(10) 0.0038(10)
C2 0.0240(16) 0.0296(17) 0.0281(16) 0.0020(13) 0.0099(13) 0.0043(14)
C3 0.0289(17) 0.0288(17) 0.0338(18) 0.0005(14) 0.0142(14) -0.0014(14)
C5 0.054(3) 0.040(2) 0.045(2) -0.0077(18) 0.022(2) -0.0026(19)
C6 0.0168(13) 0.0162(13) 0.0214(14) 0.0028(11) 0.0049(11) 0.0038(11)
C7 0.0284(17) 0.0211(15) 0.0307(17) -0.0030(12) 0.0111(14) 0.0012(13)
C8 0.040(2) 0.0234(17) 0.048(2) -0.0111(15) 0.0146(18) 0.0013(15)
C9 0.0299(18) 0.0161(16) 0.061(2) -0.0016(15) 0.0123(17) -0.0043(14)
C10 0.0263(17) 0.0236(16) 0.048(2) 0.0096(15) 0.0163(16) 0.0000(14)
C11 0.0213(15) 0.0215(15) 0.0299(16) 0.0040(12) 0.0099(13) 0.0040(12)
C12 0.0157(13) 0.0230(14) 0.0166(13) -0.0006(11) 0.0057(10) -0.0007(11)
C13 0.0255(16) 0.0270(16) 0.0282(16) -0.0010(13) 0.0023(13) 0.0033(14)
C14 0.0315(19) 0.042(2) 0.0308(18) 0.0061(16) -0.0021(14) 0.0055(16)
C15 0.0307(18) 0.052(2) 0.0193(16) -0.0043(15) 0.0041(13) -0.0015(17)
C16 0.041(2) 0.037(2) 0.0268(18) -0.0096(14) 0.0090(16) 0.0000(16)
C17 0.0325(18) 0.0263(16) 0.0225(16) -0.0031(12) 0.0065(13) 0.0020(14)
C18 0.0153(13) 0.0189(13) 0.0217(14) -0.0009(11) 0.0077(11) 0.0000(11)
C19 0.0185(14) 0.0316(17) 0.0229(15) 0.0019(13) 0.0062(12) 0.0039(13)
C20 0.0200(16) 0.056(2) 0.0374(19) -0.0019(17) 0.0136(14) 0.0023(16)
C21 0.0323(18) 0.058(2) 0.0315(18) -0.0023(17) 0.0210(15) -0.0055(18)
C22 0.0368(19) 0.046(2) 0.0199(16) 0.0003(14) 0.0125(14) -0.0054(16)
C23 0.0184(14) 0.0371(19) 0.0211(15) 0.0029(13) 0.0063(12) -0.0015(13)
Cl3 0.0347(12) 0.0684(18) 0.0805(18) 0.0087(15) 0.0139(11) -0.0045(13)
Cl4 0.0566(18) 0.0590(19) 0.097(2) -0.0004(19) -0.0026(15) -0.0114(17)
C24 0.176(16) 0.100(10) 0.066(7) -0.048(7) 0.083(9) -0.089(11)

loop_
_atom_type_symbol
_atom_type_description
_atom_type_number_in_cell
_atom_type_scat_dispersion_real
_atom_type_scat_dispersion_imag
_atom_type_scat_source
C C 90 0.0033 0.0016
; International Tables for Crystallography (1992). 
Vol. C, Tables 4.2.6.8 and 6.1.1.4
;
H H 76 0.0000 0.0000
; International Tables for Crystallography (1992). 
Vol. C, Tables 4.2.6.8 and 6.1.1.4
;
Au Au 4 -2.0133 8.8022
; International Tables for Crystallography (1992). 
Vol. C, Tables 4.2.6.8 and 6.1.1.4
;
Cl Cl 12 0.1484 0.1585
; International Tables for Crystallography (1992). 
Vol. C, Tables 4.2.6.8 and 6.1.1.4
;
O O 8 0.0106 0.0060
; International Tables for Crystallography (1992). 
Vol. C, Tables 4.2.6.8 and 6.1.1.4
;
P P 4 0.1023 0.0942
; International Tables for Crystallography (1992). 
Vol. C, Tables 4.2.6.8 and 6.1.1.4
;

loop_
_geom_angle_atom_site_label_1
_geom_angle_atom_site_label_2
_geom_angle_atom_site_label_3
_geom_angle
_geom_angle_site_symmetry_1
_geom_angle_site_symmetry_3
C1 Au1 Cl1 175.02(8) . .
C1 Au1 P1 92.22(8) . .
Cl1 Au1 P1 87.88(3) . .
C1 Au1 Cl2 88.08(8) . .
Cl1 Au1 Cl2 91.94(3) . .
P1 Au1 Cl2 178.60(3) . .
C18 P1 C6 106.60(13) . .
C18 P1 C12 110.53(13) . .
C6 P1 C12 106.18(13) . .
C18 P1 Au1 108.12(10) . .
C6 P1 Au1 114.45(9) . .
C12 P1 Au1 110.88(10) . .
C3 O4 C5 117.1(3) . .
C2 C1 Au1 171.0(3) . .
C1 C2 C3 177.3(4) . .
O3 C3 O4 123.4(3) . .
O3 C3 C2 127.1(3) . .
O4 C3 C2 109.5(3) . .
O4 C5 H51 109.5 . .
O4 C5 H52 109.5 . .
H51 C5 H52 109.5 . .
O4 C5 H53 109.5 . .
H51 C5 H53 109.5 . .
H52 C5 H53 109.5 . .
C7 C6 C11 120.1(3) . .
C7 C6 P1 121.2(2) . .
C11 C6 P1 118.7(2) . .
C6 C7 C8 119.3(3) . .
C6 C7 H7 120.3 . .
C8 C7 H7 120.3 . .
C9 C8 C7 120.4(3) . .
C9 C8 H8 119.8 . .
C7 C8 H8 119.8 . .
C8 C9 C10 120.3(3) . .
C8 C9 H9 119.8 . .
C10 C9 H9 119.8 . .
C11 C10 C9 120.0(3) . .
C11 C10 H10 120.0 . .
C9 C10 H10 120.0 . .
C10 C11 C6 119.9(3) . .
C10 C11 H11 120.1 . .
C6 C11 H11 120.1 . .
C17 C12 C13 120.1(3) . .
C17 C12 P1 122.0(2) . .
C13 C12 P1 117.8(2) . .
C14 C13 C12 119.6(3) . .
C14 C13 H13 120.2 . .
C12 C13 H13 120.2 . .
C13 C14 C15 120.1(3) . .
C13 C14 H14 119.9 . .
C15 C14 H14 119.9 . .
C16 C15 C14 120.4(3) . .
C16 C15 H15 119.8 . .
C14 C15 H15 119.8 . .
C15 C16 C17 120.3(3) . .
C15 C16 H16 119.8 . .
C17 C16 H16 119.8 . .
C12 C17 C16 119.4(3) . .
C12 C17 H17 120.3 . .
C16 C17 H17 120.3 . .
C19 C18 C23 120.3(3) . .
C19 C18 P1 120.7(2) . .
C23 C18 P1 118.9(2) . .
C18 C19 C20 119.4(3) . .
C18 C19 H19 120.3 . .
C20 C19 H19 120.3 . .
C21 C20 C19 120.0(3) . .
C21 C20 H20 120.0 . .
C19 C20 H20 120.0 . .
C20 C21 C22 120.9(3) . .
C20 C21 H21 119.5 . .
C22 C21 H21 119.5 . .
C23 C22 C21 119.5(3) . .
C23 C22 H22 120.3 . .
C21 C22 H22 120.3 . .
C22 C23 C18 119.9(3) . .
C22 C23 H23 120.1 . .
C18 C23 H23 120.1 . .
Cl4 Cl3 C24 11.7(5) 3_675 .
C24 Cl4 Cl3 156.2(11) 3_675 3_675
C24 Cl4 C24 71.4(11) 3_675 .
Cl3 Cl4 C24 131.1(7) 3_675 .
C24 Cl4 Cl4 49.9(10) 3_675 3_675
Cl3 Cl4 Cl4 152.2(5) 3_675 3_675
C24 Cl4 Cl4 21.6(4) . 3_675
Cl3 C24 Cl4 120.1(7) . .
Cl3 C24 H241 107.3 . .
Cl4 C24 H241 107.3 . .
Cl3 C24 H242 107.3 . .
Cl4 C24 H242 107.3 . .
H241 C24 H242 106.9 . .

loop_
_geom_bond_atom_site_label_1
_geom_bond_atom_site_label_2
_geom_bond_distance
_geom_bond_site_symmetry_2
Au1 C1 2.002(3) .
Au1 Cl1 2.3091(7) .
Au1 P1 2.3185(7) .
Au1 Cl2 2.3324(7) .
P1 C18 1.800(3) .
P1 C6 1.801(3) .
P1 C12 1.813(3) .
O3 C3 1.193(4) .
O4 C3 1.333(4) .
O4 C5 1.484(5) .
C1 C2 1.155(4) .
C2 C3 1.461(5) .
C5 H51 0.9800 .
C5 H52 0.9800 .
C5 H53 0.9800 .
C6 C7 1.388(4) .
C6 C11 1.401(4) .
C7 C8 1.391(5) .
C7 H7 0.9500 .
C8 C9 1.378(5) .
C8 H8 0.9500 .
C9 C10 1.388(5) .
C9 H9 0.9500 .
C10 C11 1.374(4) .
C10 H10 0.9500 .
C11 H11 0.9500 .
C12 C17 1.390(4) .
C12 C13 1.394(4) .
C13 C14 1.383(5) .
C13 H13 0.9500 .
C14 C15 1.384(5) .
C14 H14 0.9500 .
C15 C16 1.370(5) .
C15 H15 0.9500 .
C16 C17 1.392(5) .
C16 H16 0.9500 .
C17 H17 0.9500 .
C18 C19 1.384(4) .
C18 C23 1.395(4) .
C19 C20 1.391(4) .
C19 H19 0.9500 .
C20 C21 1.375(5) .
C20 H20 0.9500 .
C21 C22 1.383(5) .
C21 H21 0.9500 .
C22 C23 1.382(4) .
C22 H22 0.9500 .
C23 H23 0.9500 .
Cl3 Cl4 0.856(4) 3_675
Cl3 C24 1.653(14) .
Cl4 C24 0.833(12) 3_675
Cl4 Cl3 0.856(4) 3_675
Cl4 C24 1.734(15) .
Cl4 Cl4 2.150(7) 3_675
C24 H241 0.9900 .
C24 H242 0.9900 .

loop_
_geom_torsion_atom_site_label_1
_geom_torsion_atom_site_label_2
_geom_torsion_atom_site_label_3
_geom_torsion_atom_site_label_4
_geom_torsion
_geom_torsion_site_symmetry_1
C5 O4 C3 O3 -2.5(5) .
C5 O4 C3 C2 177.9(3) .
C18 P1 C6 C7 -5.9(3) .
C12 P1 C6 C7 -123.8(3) .
Au1 P1 C6 C7 113.6(2) .
C18 P1 C6 C11 172.4(2) .
C12 P1 C6 C11 54.5(3) .
Au1 P1 C6 C11 -68.2(3) .
C11 C6 C7 C8 0.5(5) .
P1 C6 C7 C8 178.8(3) .
C6 C7 C8 C9 0.2(6) .
C7 C8 C9 C10 -1.1(6) .
C8 C9 C10 C11 1.3(6) .
C9 C10 C11 C6 -0.5(5) .
C7 C6 C11 C10 -0.4(5) .
P1 C6 C11 C10 -178.7(3) .
C18 P1 C12 C17 93.8(3) .
C6 P1 C12 C17 -151.0(3) .
Au1 P1 C12 C17 -26.1(3) .
C18 P1 C12 C13 -84.7(3) .
C6 P1 C12 C13 30.5(3) .
Au1 P1 C12 C13 155.4(2) .
C17 C12 C13 C14 0.6(5) .
P1 C12 C13 C14 179.1(3) .
C12 C13 C14 C15 -0.1(5) .
C13 C14 C15 C16 -0.6(6) .
C14 C15 C16 C17 0.9(6) .
C13 C12 C17 C16 -0.4(5) .
P1 C12 C17 C16 -178.8(3) .
C15 C16 C17 C12 -0.4(5) .
C6 P1 C18 C19 -94.3(3) .
C12 P1 C18 C19 20.7(3) .
Au1 P1 C18 C19 142.2(2) .
C6 P1 C18 C23 81.5(3) .
C12 P1 C18 C23 -163.5(2) .
Au1 P1 C18 C23 -42.0(3) .
C23 C18 C19 C20 -1.0(5) .
P1 C18 C19 C20 174.8(3) .
C18 C19 C20 C21 0.6(6) .
C19 C20 C21 C22 -0.3(6) .
C20 C21 C22 C23 0.3(6) .
C21 C22 C23 C18 -0.7(5) .
C19 C18 C23 C22 1.1(5) .
P1 C18 C23 C22 -174.8(3) .
Cl4 Cl3 C24 Cl4 -19(2) 3_675
C24 Cl4 C24 Cl3 4.1(5) 3_675
Cl3 Cl4 C24 Cl3 174.9(6) 3_675
Cl4 Cl4 C24 Cl3 4.1(5) 3_675
